data_4066154
loop_
_publ_author_name
'Al Thagfi, Jameel'
'Dastgir, Sarim'
'Lough, Alan J.'
'Lavoie, Gino G.'

_publ_section_title
;
 Synthesis and Structural Characterization of the First Copper(I)
 Complexes with Bis(imino)-N-heterocyclic Carbene NCN Pincer Ligands
;
_journal_issue 14
_journal_name_full Organometallics
_journal_page_first 3133
_journal_paper_doi 10.1021/om100321n
_journal_volume 29
_journal_year 2010
_chemical_formula_moiety 'C35 H34 Cu I N4'
_chemical_formula_sum 'C35 H34 Cu I N4'
_chemical_formula_weight 701.10
_chemical_name_systematic
; 
 ? 
;
_space_group_IT_number 2
_symmetry_cell_setting triclinic
_symmetry_space_group_name_Hall '-P 1'
_symmetry_space_group_name_H-M 'P -1'
_atom_sites_solution_hydrogens geom
_atom_sites_solution_primary direct
_atom_sites_solution_secondary difmap
_audit_creation_method SHELXL-97
_cell_angle_alpha 77.56(3)
_cell_angle_beta 80.64(3)
_cell_angle_gamma 78.56(3)
_cell_formula_units_Z 2
_cell_length_a 7.6786(3)
_cell_length_b 12.9696(9)
_cell_length_c 17.1766(12)
_cell_measurement_reflns_used 7123
_cell_measurement_temperature 150(1)
_cell_measurement_theta_max 27.5
_cell_measurement_theta_min 2.6
_cell_volume 1624.3(3)
_computing_cell_refinement 'Denzo-SMN (Otwinowski & Minor, 1997)'
_computing_data_collection 'Collect (Nonius B.V., 1997-2002)'
_computing_data_reduction Denzo-SMN
_computing_molecular_graphics 'PLATON (Spek, 2009)'
_computing_publication_material 'SHELXTL V6.1'
_computing_structure_refinement 'SHELXTL V6.1 (Sheldrick, 2008)'
_computing_structure_solution 'SIR-92 (Altomare et al., 1994)'
_diffrn_ambient_temperature 150(2)
_diffrn_detector_area_resol_mean 9
_diffrn_measured_fraction_theta_full 0.99
_diffrn_measured_fraction_theta_max 0.978
_diffrn_measurement_device_type 'Nonius KappaCCD'
_diffrn_measurement_method '\f scans and \w scans with \k offsets'
_diffrn_radiation_monochromator graphite
_diffrn_radiation_source 'fine-focus sealed tube'
_diffrn_radiation_type MoK\a
_diffrn_radiation_wavelength 0.71073
_diffrn_reflns_av_R_equivalents 0.081
_diffrn_reflns_av_sigmaI/netI 0.1161
_diffrn_reflns_limit_h_max 9
_diffrn_reflns_limit_h_min -9
_diffrn_reflns_limit_k_max 16
_diffrn_reflns_limit_k_min -16
_diffrn_reflns_limit_l_max 22
_diffrn_reflns_limit_l_min -19
_diffrn_reflns_number 14666
_diffrn_reflns_theta_full 25.24
_diffrn_reflns_theta_max 27.43
_diffrn_reflns_theta_min 2.67
_exptl_absorpt_coefficient_mu 1.651
_exptl_absorpt_correction_T_max 0.912
_exptl_absorpt_correction_T_min 0.711
_exptl_absorpt_correction_type multi-scan
_exptl_absorpt_process_details
;
multi-scan from symmetry-related measurements 
 Sortav (Blessing 1995)
;
_exptl_crystal_colour 'pale yellow'
_exptl_crystal_density_diffrn 1.433
_exptl_crystal_density_method 'not measured'
_exptl_crystal_description needle
_exptl_crystal_F_000 708
_exptl_crystal_size_max 0.16
_exptl_crystal_size_mid 0.08
_exptl_crystal_size_min 0.06
_refine_diff_density_max 1.305
_refine_diff_density_min -1.043
_refine_diff_density_rms 0.144
_refine_ls_extinction_method none
_refine_ls_goodness_of_fit_ref 1.000
_refine_ls_hydrogen_treatment constr
_refine_ls_matrix_type full
_refine_ls_number_parameters 376
_refine_ls_number_reflns 7231
_refine_ls_number_restraints 0
_refine_ls_restrained_S_all 1.000
_refine_ls_R_factor_all 0.1333
_refine_ls_R_factor_gt 0.0606
_refine_ls_shift/su_max 0.001
_refine_ls_shift/su_mean 0.000
_refine_ls_structure_factor_coef Fsqd
_refine_ls_weighting_details 'calc w=1/[\s^2^(Fo^2^)+(0.0786P)^2^] where P=(Fo^2^+2Fc^2^)/3'
_refine_ls_weighting_scheme calc
_refine_ls_wR_factor_gt 0.1330
_refine_ls_wR_factor_ref 0.1722
_reflns_number_gt 3980
_reflns_number_total 7231
_reflns_threshold_expression I>2\s(I)
_cod_data_source_file om100321n_si_002.cif
_cod_data_source_block k1021twin
_cod_depositor_comments
;
The following automatic conversions were performed:

'_symmetry_cell_setting' value 'Triclinic' changed to 'triclinic'
according to /home/saulius/struct/CIF-dictionaries/cif_core.dic
dictionary named 'cif_core.dic' version 2.4.1 from 2010-06-29.

Automatic conversion script
Id: cif_fix_values 1715 2011-07-08 13:25:40Z adriana 
;
_cod_database_code 4066154

loop_
_symmetry_equiv_pos_as_xyz
'x, y, z'
'-x, -y, -z'

loop_
_atom_site_label
_atom_site_type_symbol
_atom_site_fract_x
_atom_site_fract_y
_atom_site_fract_z
_atom_site_U_iso_or_equiv
_atom_site_adp_type
_atom_site_occupancy
_atom_site_symmetry_multiplicity
_atom_site_calc_flag
_atom_site_refinement_flags
I1 I 0.84417(5) 0.58554(4) 0.19033(3) 0.05158(19) Uani 1 1 d .
Cu1 Cu 0.52894(8) 0.61056(6) 0.23503(4) 0.0324(2) Uani 1 1 d .
N1 N 0.1744(6) 0.7272(4) 0.2879(3) 0.0278(11) Uani 1 1 d .
N2 N 0.2145(5) 0.5641(4) 0.3498(3) 0.0266(11) Uani 1 1 d .
N3 N 0.1049(6) 0.9095(4) 0.2535(3) 0.0346(12) Uani 1 1 d .
N4 N 0.2346(6) 0.4116(4) 0.4448(3) 0.0294(11) Uani 1 1 d .
C1 C 0.2916(7) 0.6343(5) 0.2884(3) 0.0286(13) Uani 1 1 d .
C2 C 0.0297(7) 0.7172(5) 0.3492(3) 0.0327(14) Uani 1 1 d .
H2A H -0.0669 0.7721 0.3611 0.039 Uiso 1 1 calc R
C3 C 0.0556(7) 0.6147(5) 0.3876(3) 0.0336(14) Uani 1 1 d .
H3A H -0.0198 0.5827 0.4319 0.040 Uiso 1 1 calc R
C4 C 0.1927(7) 0.8252(5) 0.2307(3) 0.0275(13) Uani 1 1 d .
C5 C 0.3004(7) 0.8108(4) 0.1531(3) 0.0278(13) Uani 1 1 d .
C6 C 0.4314(7) 0.8756(5) 0.1190(4) 0.0322(14) Uani 1 1 d .
H6A H 0.4511 0.9283 0.1458 0.039 Uiso 1 1 calc R
C7 C 0.5312(8) 0.8616(5) 0.0458(4) 0.0394(16) Uani 1 1 d .
H7A H 0.6208 0.9044 0.0232 0.047 Uiso 1 1 calc R
C8 C 0.5028(7) 0.7875(5) 0.0057(4) 0.0384(15) Uani 1 1 d .
H8A H 0.5689 0.7808 -0.0453 0.046 Uiso 1 1 calc R
C9 C 0.3767(7) 0.7218(5) 0.0398(4) 0.0357(15) Uani 1 1 d .
H9A H 0.3599 0.6684 0.0129 0.043 Uiso 1 1 calc R
C10 C 0.2759(7) 0.7340(5) 0.1124(4) 0.0322(14) Uani 1 1 d .
H10A H 0.1888 0.6895 0.1349 0.039 Uiso 1 1 calc R
C11 C 0.2847(6) 0.4523(4) 0.3724(3) 0.0277(13) Uani 1 1 d .
C12 C 0.3950(6) 0.4013(4) 0.3071(3) 0.0279(13) Uani 1 1 d .
C13 C 0.3429(7) 0.4248(5) 0.2299(3) 0.0299(13) Uani 1 1 d .
H13A H 0.2356 0.4733 0.2193 0.036 Uiso 1 1 calc R
C14 C 0.4460(7) 0.3781(5) 0.1698(4) 0.0384(15) Uani 1 1 d .
H14A H 0.4092 0.3945 0.1177 0.046 Uiso 1 1 calc R
C15 C 0.6030(8) 0.3072(5) 0.1839(4) 0.0394(15) Uani 1 1 d .
H15A H 0.6738 0.2752 0.1418 0.047 Uiso 1 1 calc R
C16 C 0.6562(7) 0.2832(5) 0.2609(4) 0.0382(15) Uani 1 1 d .
H16A H 0.7637 0.2346 0.2711 0.046 Uiso 1 1 calc R
C17 C 0.5529(7) 0.3299(5) 0.3220(4) 0.0329(14) Uani 1 1 d .
H17A H 0.5894 0.3133 0.3742 0.040 Uiso 1 1 calc R
C18 C 0.2661(7) 0.2987(4) 0.4745(3) 0.0294(13) Uani 1 1 d .
C19 C 0.1552(7) 0.2342(5) 0.4565(4) 0.0348(14) Uani 1 1 d .
C20 C 0.1715(7) 0.1283(5) 0.4965(4) 0.0372(15) Uani 1 1 d .
H20A H 0.0958 0.0845 0.4861 0.045 Uiso 1 1 calc R
C21 C 0.2935(8) 0.0836(5) 0.5512(4) 0.0370(15) Uani 1 1 d .
C22 C 0.4009(7) 0.1493(5) 0.5670(4) 0.0366(15) Uani 1 1 d .
H22A H 0.4854 0.1199 0.6041 0.044 Uiso 1 1 calc R
C23 C 0.3889(7) 0.2555(5) 0.5307(3) 0.0334(14) Uani 1 1 d .
C24 C 0.0148(8) 0.2822(6) 0.4013(4) 0.0462(17) Uani 1 1 d .
H24A H -0.0588 0.2286 0.4009 0.069 Uiso 1 1 calc R
H24B H 0.0730 0.3050 0.3468 0.069 Uiso 1 1 calc R
H24C H -0.0614 0.3443 0.4203 0.069 Uiso 1 1 calc R
C25 C 0.2990(9) -0.0318(5) 0.5964(4) 0.0543(19) Uani 1 1 d .
H25A H 0.4233 -0.0649 0.6033 0.081 Uiso 1 1 calc R
H25B H 0.2496 -0.0723 0.5657 0.081 Uiso 1 1 calc R
H25C H 0.2278 -0.0324 0.6493 0.081 Uiso 1 1 calc R
C26 C 0.5025(8) 0.3272(5) 0.5509(4) 0.0472(17) Uani 1 1 d .
H26A H 0.5966 0.2831 0.5817 0.071 Uiso 1 1 calc R
H26B H 0.4269 0.3773 0.5828 0.071 Uiso 1 1 calc R
H26C H 0.5574 0.3674 0.5010 0.071 Uiso 1 1 calc R
C27 C 0.0943(7) 1.0124(5) 0.2010(4) 0.0327(14) Uani 1 1 d .
C28 C -0.0095(7) 1.0376(5) 0.1369(4) 0.0360(15) Uani 1 1 d .
C29 C -0.0239(7) 1.1410(5) 0.0920(4) 0.0345(14) Uani 1 1 d .
H29A H -0.0902 1.1585 0.0475 0.041 Uiso 1 1 calc R
C30 C 0.0537(7) 1.2194(5) 0.1092(4) 0.0364(15) Uani 1 1 d .
C31 C 0.1508(7) 1.1919(5) 0.1737(4) 0.0365(15) Uani 1 1 d .
H31A H 0.2040 1.2450 0.1869 0.044 Uiso 1 1 calc R
C32 C 0.1737(7) 1.0895(5) 0.2200(3) 0.0341(14) Uani 1 1 d .
C33 C -0.1077(8) 0.9576(5) 0.1188(5) 0.054(2) Uani 1 1 d .
H33A H -0.1919 0.9942 0.0804 0.081 Uiso 1 1 calc R
H33B H -0.1736 0.9243 0.1686 0.081 Uiso 1 1 calc R
H33C H -0.0214 0.9023 0.0957 0.081 Uiso 1 1 calc R
C34 C 0.0344(8) 1.3315(5) 0.0591(4) 0.0485(18) Uani 1 1 d .
H34A H 0.1283 1.3676 0.0678 0.073 Uiso 1 1 calc R
H34B H -0.0834 1.3719 0.0749 0.073 Uiso 1 1 calc R
H34C H 0.0459 1.3274 0.0021 0.073 Uiso 1 1 calc R
C35 C 0.2832(9) 1.0612(5) 0.2895(4) 0.0497(18) Uani 1 1 d .
H35A H 0.2169 1.0224 0.3366 0.075 Uiso 1 1 calc R
H35B H 0.3068 1.1270 0.3021 0.075 Uiso 1 1 calc R
H35C H 0.3970 1.0160 0.2748 0.075 Uiso 1 1 calc R

loop_
_atom_site_aniso_label
_atom_site_aniso_U_11
_atom_site_aniso_U_22
_atom_site_aniso_U_33
_atom_site_aniso_U_23
_atom_site_aniso_U_13
_atom_site_aniso_U_12
I1 0.0259(2) 0.0641(4) 0.0613(4) -0.0108(3) 0.00216(18) -0.0066(2)
Cu1 0.0255(3) 0.0346(4) 0.0336(5) -0.0050(3) 0.0019(3) -0.0031(3)
N1 0.032(2) 0.028(3) 0.022(3) -0.008(2) 0.0011(19) -0.001(2)
N2 0.024(2) 0.028(3) 0.024(3) -0.003(2) 0.0006(18) -0.0010(18)
N3 0.033(3) 0.033(3) 0.034(3) -0.003(2) -0.001(2) -0.002(2)
N4 0.031(2) 0.026(3) 0.029(3) -0.004(2) -0.0022(19) -0.003(2)
C1 0.034(3) 0.025(3) 0.025(3) -0.005(3) 0.000(2) -0.004(2)
C2 0.029(3) 0.032(4) 0.033(4) -0.009(3) 0.010(2) -0.004(2)
C3 0.036(3) 0.034(4) 0.024(3) -0.004(3) 0.010(2) -0.001(2)
C4 0.024(3) 0.032(4) 0.024(3) -0.001(3) -0.003(2) -0.004(2)
C5 0.028(3) 0.026(3) 0.026(3) -0.001(3) -0.002(2) -0.001(2)
C6 0.030(3) 0.030(3) 0.036(4) -0.003(3) -0.003(2) -0.008(2)
C7 0.035(3) 0.042(4) 0.038(4) -0.005(3) 0.002(3) -0.009(3)
C8 0.033(3) 0.047(4) 0.030(4) -0.010(3) 0.004(3) 0.002(3)
C9 0.033(3) 0.037(4) 0.036(4) -0.007(3) -0.006(3) -0.002(3)
C10 0.024(3) 0.034(4) 0.034(4) 0.000(3) -0.004(2) -0.001(2)
C11 0.025(3) 0.023(3) 0.034(4) -0.003(3) -0.004(2) -0.002(2)
C12 0.024(3) 0.028(3) 0.030(3) -0.002(3) -0.001(2) -0.004(2)
C13 0.030(3) 0.028(3) 0.032(4) -0.005(3) -0.006(2) -0.005(2)
C14 0.036(3) 0.039(4) 0.040(4) -0.009(3) -0.007(3) -0.004(3)
C15 0.039(3) 0.036(4) 0.040(4) -0.014(3) 0.008(3) -0.003(3)
C16 0.032(3) 0.036(4) 0.038(4) 0.000(3) 0.000(3) 0.004(3)
C17 0.029(3) 0.033(4) 0.032(4) 0.001(3) -0.002(2) -0.004(2)
C18 0.035(3) 0.026(3) 0.025(3) -0.004(3) 0.000(2) -0.001(2)
C19 0.039(3) 0.030(4) 0.032(4) -0.002(3) 0.002(2) -0.007(3)
C20 0.037(3) 0.039(4) 0.037(4) -0.011(3) 0.002(3) -0.010(3)
C21 0.039(3) 0.033(4) 0.033(4) -0.007(3) 0.001(3) 0.003(3)
C22 0.038(3) 0.037(4) 0.029(4) 0.002(3) -0.007(3) 0.001(3)
C23 0.033(3) 0.039(4) 0.029(3) -0.009(3) 0.000(2) -0.005(3)
C24 0.047(4) 0.054(5) 0.038(4) -0.002(3) -0.012(3) -0.009(3)
C25 0.066(4) 0.032(4) 0.055(5) 0.007(4) -0.006(4) -0.003(3)
C26 0.049(4) 0.047(4) 0.046(4) -0.004(3) -0.011(3) -0.011(3)
C27 0.030(3) 0.032(4) 0.034(4) -0.009(3) 0.001(2) 0.000(2)
C28 0.028(3) 0.039(4) 0.042(4) -0.014(3) 0.000(3) -0.001(3)
C29 0.029(3) 0.035(4) 0.036(4) -0.008(3) -0.004(2) 0.002(3)
C30 0.030(3) 0.030(4) 0.041(4) -0.004(3) 0.007(3) 0.002(2)
C31 0.038(3) 0.028(4) 0.041(4) -0.007(3) -0.005(3) -0.001(3)
C32 0.032(3) 0.041(4) 0.029(3) -0.011(3) -0.003(2) 0.000(3)
C33 0.043(4) 0.044(4) 0.079(6) -0.020(4) -0.023(4) 0.001(3)
C34 0.048(4) 0.035(4) 0.055(5) 0.004(3) -0.011(3) 0.000(3)
C35 0.061(4) 0.040(4) 0.054(5) -0.017(4) -0.018(3) -0.002(3)

loop_
_atom_type_symbol
_atom_type_description
_atom_type_scat_dispersion_real
_atom_type_scat_dispersion_imag
_atom_type_scat_source
C C 0.0033 0.0016 'International Tables Vol C Tables 4.2.6.8 and 6.1.1.4'
H H 0.0000 0.0000 'International Tables Vol C Tables 4.2.6.8 and 6.1.1.4'
Cu Cu 0.3201 1.2651 'International Tables Vol C Tables 4.2.6.8 and 6.1.1.4'
I I -0.4742 1.8119 'International Tables Vol C Tables 4.2.6.8 and 6.1.1.4'
N N 0.0061 0.0033 'International Tables Vol C Tables 4.2.6.8 and 6.1.1.4'

loop_
_geom_angle_atom_site_label_1
_geom_angle_atom_site_label_2
_geom_angle_atom_site_label_3
_geom_angle
C1 Cu1 I1 169.35(17)
C1 N1 C2 112.0(4)
C1 N1 C4 124.5(5)
C2 N1 C4 123.5(5)
C1 N2 C3 111.5(5)
C1 N2 C11 125.0(5)
C3 N2 C11 123.5(4)
C4 N3 C27 121.7(5)
C11 N4 C18 122.2(5)
N1 C1 N2 103.4(4)
N1 C1 Cu1 129.0(4)
N2 C1 Cu1 126.3(4)
C3 C2 N1 106.3(5)
C2 C3 N2 106.8(5)
N3 C4 N1 114.6(5)
N3 C4 C5 130.2(5)
N1 C4 C5 115.1(5)
C10 C5 C6 118.8(5)
C10 C5 C4 121.3(5)
C6 C5 C4 120.0(5)
C7 C6 C5 119.4(6)
C8 C7 C6 121.1(6)
C7 C8 C9 119.7(6)
C10 C9 C8 120.2(6)
C9 C10 C5 120.7(5)
N4 C11 N2 114.1(5)
N4 C11 C12 130.3(5)
N2 C11 C12 115.5(5)
C17 C12 C13 119.4(5)
C17 C12 C11 120.1(5)
C13 C12 C11 120.5(5)
C14 C13 C12 120.2(5)
C13 C14 C15 120.9(6)
C14 C15 C16 119.3(6)
C17 C16 C15 120.3(5)
C16 C17 C12 119.9(5)
C23 C18 C19 120.5(5)
C23 C18 N4 119.4(5)
C19 C18 N4 119.4(5)
C20 C19 C18 117.6(5)
C20 C19 C24 121.8(5)
C18 C19 C24 120.4(5)
C19 C20 C21 123.0(5)
C22 C21 C20 117.9(5)
C22 C21 C25 121.4(5)
C20 C21 C25 120.6(6)
C23 C22 C21 122.1(5)
C22 C23 C18 119.0(5)
C22 C23 C26 121.4(5)
C18 C23 C26 119.5(5)
C32 C27 C28 120.9(5)
C32 C27 N3 118.1(5)
C28 C27 N3 120.7(5)
C29 C28 C27 117.6(5)
C29 C28 C33 120.6(5)
C27 C28 C33 121.8(5)
C30 C29 C28 123.0(5)
C31 C30 C29 117.5(5)
C31 C30 C34 121.0(6)
C29 C30 C34 121.5(6)
C30 C31 C32 122.5(6)
C31 C32 C27 118.5(5)
C31 C32 C35 121.3(5)
C27 C32 C35 120.2(5)

loop_
_geom_bond_atom_site_label_1
_geom_bond_atom_site_label_2
_geom_bond_distance
I1 Cu1 2.3969(8)
Cu1 C1 1.901(5)
N1 C1 1.353(7)
N1 C2 1.407(7)
N1 C4 1.445(7)
N2 C1 1.375(7)
N2 C3 1.396(7)
N2 C11 1.435(7)
N3 C4 1.269(7)
N3 C27 1.436(7)
N4 C11 1.271(7)
N4 C18 1.429(7)
C2 C3 1.343(8)
C4 C5 1.477(8)
C5 C10 1.390(8)
C5 C6 1.412(7)
C6 C7 1.390(9)
C7 C8 1.365(9)
C8 C9 1.391(8)
C9 C10 1.380(8)
C11 C12 1.484(8)
C12 C17 1.396(7)
C12 C13 1.399(8)
C13 C14 1.369(9)
C14 C15 1.384(8)
C15 C16 1.399(9)
C16 C17 1.383(8)
C18 C23 1.411(7)
C18 C19 1.414(8)
C19 C20 1.388(8)
C19 C24 1.504(8)
C20 C21 1.390(8)
C21 C22 1.390(8)
C21 C25 1.527(8)
C22 C23 1.376(8)
C23 C26 1.518(8)
C27 C32 1.388(8)
C27 C28 1.407(8)
C28 C29 1.388(8)
C28 C33 1.505(8)
C29 C30 1.380(8)
C30 C31 1.379(8)
C30 C34 1.514(8)
C31 C32 1.388(8)
C32 C35 1.510(8)
